data_7705755
loop_
_publ_author_name
'Srivastava, Ravi'
'Jakoobi, Martin'
'Thieuleux, Chlo\'e'
'Quadrelli, Elsje Alessandra'
'Camp, Cl\'ement'

_publ_section_title
;
 A family of rhodium(i) NHC chelates featuring O-containing tethers for
 catalytic tandem alkene isomerization-hydrosilylation.
;
_journal_issue 3
_journal_name_full 'Dalton transactions (Cambridge, England : 2003)'
_journal_page_first 869
_journal_page_last 879
_journal_paper_doi 10.1039/d0dt03698f
_journal_volume 50
_journal_year 2021
_chemical_formula_moiety 'C24 H34 N2 O Rh, B F4'
_chemical_formula_sum 'C24 H34 B F4 N2 O Rh'
_chemical_formula_weight 556.25
_space_group_IT_number 15
_space_group_name_Hall '-C 2yc'
_space_group_name_H-M_alt 'C 1 2/c 1'
_symmetry_cell_setting monoclinic
_symmetry_space_group_name_Hall '-C 2yc'
_symmetry_space_group_name_H-M 'C 1 2/c 1'
_atom_sites_solution_hydrogens difmap
_atom_sites_solution_primary direct
_audit_update_record
;
2020-08-31 deposited with the CCDC.	2020-11-24 downloaded from the CCDC.
;
_cell_angle_alpha 90
_cell_angle_beta 134.45(3)
_cell_angle_gamma 90
_cell_formula_units_Z 8
_cell_length_a 41.765(7)
_cell_length_b 7.8159(6)
_cell_length_c 24.836(4)
_cell_measurement_reflns_used 12326
_cell_measurement_temperature 150.01(10)
_cell_measurement_theta_max 29.1620
_cell_measurement_theta_min 3.5990
_cell_volume 5787(3)
_computing_cell_refinement 'CrysAlisPro 1.171.39.46 (Rigaku OD, 2018)'
_computing_data_collection 'CrysAlisPro 1.171.39.46 (Rigaku OD, 2018)'
_computing_data_reduction 'CrysAlisPro 1.171.39.46 (Rigaku OD, 2018)'
_computing_molecular_graphics 'CAMERON (Watkin et al., 1996)'
_computing_publication_material 'CRYSTALS (Betteridge et al., 2003)'
_computing_structure_refinement 'CRYSTALS (Betteridge et al., 2003)'
_computing_structure_solution 'SIR97 (Altomare et al., 1999)'
_diffrn_ambient_environment N~2~
_diffrn_ambient_temperature 150.01(10)
_diffrn_detector 'CCD plate'
_diffrn_detector_area_resol_mean 10.4685
_diffrn_detector_type Atlas
_diffrn_measured_fraction_theta_full 0.990
_diffrn_measured_fraction_theta_max 0.924
_diffrn_measurement_device 'four-circle diffractometer'
_diffrn_measurement_device_type 'Xcalibur, Atlas, Gemini ultra'
_diffrn_measurement_method \w
_diffrn_radiation_monochromator graphite
_diffrn_radiation_probe x-ray
_diffrn_radiation_type 'Mo K\a'
_diffrn_radiation_wavelength 0.71073
_diffrn_reflns_av_R_equivalents 0.056
_diffrn_reflns_limit_h_max 56
_diffrn_reflns_limit_h_min -57
_diffrn_reflns_limit_k_max 10
_diffrn_reflns_limit_k_min -10
_diffrn_reflns_limit_l_max 32
_diffrn_reflns_limit_l_min -33
_diffrn_reflns_number 48291
_diffrn_reflns_theta_full 25.217
_diffrn_reflns_theta_max 29.667
_diffrn_reflns_theta_min 2.982
_diffrn_source 'fine-focus sealed X-ray tube'
_diffrn_source_type 'Enhance (Mo) X-ray Source'
_diffrn_standards_number 0
_exptl_absorpt_coefficient_mu 0.632
_exptl_absorpt_correction_T_max 0.942
_exptl_absorpt_correction_T_min 0.823
_exptl_absorpt_correction_type analytical
_exptl_absorpt_process_details
;
CrysAlisPro 1.171.39.46 (Rigaku Oxford Diffraction, 2018)
Analytical numeric absorption correction using a multifaceted crystal
			model based on expressions derived by R.C. Clark & J.S. Reid.
(Clark, R. C. & Reid, J. S. (1995). Acta Cryst. A51, 887-897)
Empirical absorption correction using spherical harmonics,
 implemented in SCALE3 ABSPACK scaling algorithm.
;
_exptl_crystal_colour yellow
_exptl_crystal_density_diffrn 1.277
_exptl_crystal_density_method 'not measured'
_exptl_crystal_description plate
_exptl_crystal_F_000 2288
_exptl_crystal_size_max 0.368
_exptl_crystal_size_mid 0.282
_exptl_crystal_size_min 0.092
_refine_diff_density_max 1.38
_refine_diff_density_min -1.70
_refine_ls_extinction_method None
_refine_ls_goodness_of_fit_ref 0.9663
_refine_ls_hydrogen_treatment mixed
_refine_ls_matrix_type full
_refine_ls_number_parameters 302
_refine_ls_number_reflns 7538
_refine_ls_number_restraints 2
_refine_ls_R_factor_all 0.0622
_refine_ls_R_factor_gt 0.0533
_refine_ls_shift/su_max 0.0014441
_refine_ls_shift/su_mean 0.0000334
_refine_ls_structure_factor_coef Fsqd
_refine_ls_weighting_details
;
 Method, part 1, Chebychev polynomial, (Watkin, 1994, Prince, 1982) 
 [weight] = 1.0/[A~0~*T~0~(x)+A~1~*T~1~(x) ... +A~n-1~]*T~n-1~(x)] 
 where A~i~ are the Chebychev coefficients listed below and x= Fcalc/Fmax 
 Method = Robust Weighting (Prince, 1982) 
 W = [weight] * [1-(deltaF/6*sigmaF)^2^]^2^ 
 A~i~ are: 
 847. 0.130E+04 656. 156. 
;
_refine_ls_weighting_scheme calc
_refine_ls_wR_factor_all 0.1115
_refine_ls_wR_factor_gt 0.0969
_refine_ls_wR_factor_ref 0.1115
_reflns_limit_h_max 40
_reflns_limit_h_min -57
_reflns_limit_k_max 10
_reflns_limit_k_min 0
_reflns_limit_l_max 33
_reflns_limit_l_min 0
_reflns_number_gt 6591
_reflns_number_total 7556
_reflns_threshold_expression I>2.0\s(I)
_oxford_diffrn_Wilson_B_factor 0.00
_oxford_diffrn_Wilson_scale 0.00
_oxford_refine_ls_r_factor_ref 0.0622
_oxford_refine_ls_scale 1.127(3)
_oxford_reflns_number_all 7538
_cod_data_source_file d0dt03698f2.cif
_cod_data_source_block I_CCDC1
_cod_depositor_comments 'Adding full bibliography for 7705753--7705755.cif.'
_cod_original_sg_symbol_H-M 'C 1 2/c 1 '
_cod_database_code 7705755
_oxdiff_exptl_absorpt_empirical_full_min 0.927
_oxdiff_exptl_absorpt_empirical_full_max 1.096
_oxdiff_exptl_absorpt_empirical_details
;
Empirical correction (ABSPACK) includes:
- Absorption correction using spherical harmonics
- Frame scaling
;
_oxford_refine_reflns_threshold_expression_ref I>-10.0\s(I)
_platon_squeeze_void_probe_radius 1.20

loop_
_symmetry_equiv_pos_as_xyz
x,y,z
-x,-y,-z
x+1/2,y+1/2,z
-x+1/2,-y+1/2,-z
-x,y,-z+1/2
x,-y,z+1/2
-x+1/2,y+1/2,-z+1/2
x+1/2,-y+1/2,z+1/2

loop_
_atom_site_label
_atom_site_type_symbol
_atom_site_fract_x
_atom_site_fract_y
_atom_site_fract_z
_atom_site_U_iso_or_equiv
_atom_site_occupancy
_atom_site_adp_type
_atom_site_refinement_flags_posn
_atom_site_refinement_flags_adp
_atom_site_refinement_flags_occupancy
_atom_site_disorder_assembly
_atom_site_disorder_group
_atom_site_attached_hydrogens
Rh1 Rh 0.398395(8) 0.64421(3) 0.273152(13) 0.0240 1.0000 Uani . . . . . .
O2 O 0.46979(8) 0.6529(3) 0.36977(14) 0.0308 1.0000 Uani D . . . . .
C3 C 0.49811(11) 0.8052(4) 0.40529(18) 0.0265 1.0000 Uani . . . . . .
C4 C 0.46558(11) 0.9559(4) 0.36596(17) 0.0271 1.0000 Uani . . . . . .
N5 N 0.44015(9) 0.9640(4) 0.28532(15) 0.0264 1.0000 Uani . . . . . .
C6 C 0.40931(11) 0.8440(4) 0.23554(18) 0.0232 1.0000 Uani . . . . . .
N7 N 0.39686(9) 0.8840(4) 0.17029(15) 0.0264 1.0000 Uani . . . . . .
C8 C 0.36579(11) 0.7833(5) 0.10174(18) 0.0284 1.0000 Uani . . . . . .
C9 C 0.38062(11) 0.6259(5) 0.10065(19) 0.0289 1.0000 Uani . . . . . .
C10 C 0.42729(12) 0.5579(5) 0.1674(2) 0.0339 1.0000 Uani . . . . . .
H102 H 0.4355 0.4719 0.1509 0.0512 1.0000 Uiso R . . . . .
H101 H 0.4492 0.6485 0.1919 0.0507 1.0000 Uiso R . . . . .
H103 H 0.4276 0.5070 0.2033 0.0508 1.0000 Uiso R . . . . .
C11 C 0.34963(13) 0.5256(5) 0.0360(2) 0.0347 1.0000 Uani . . . . . .
C12 C 0.30533(13) 0.5792(5) -0.0247(2) 0.0375 1.0000 Uani . . . . . .
C13 C 0.29232(13) 0.7384(5) -0.0205(2) 0.0364 1.0000 Uani . . . . . .
C14 C 0.32217(13) 0.8439(5) 0.0424(2) 0.0331 1.0000 Uani . . . . . .
C15 C 0.30694(15) 1.0141(6) 0.0452(2) 0.0449 1.0000 Uani . . . . . .
H151 H 0.3165 1.0286 0.0931 0.0671 1.0000 Uiso R . . . . .
H153 H 0.3197 1.1041 0.0394 0.0672 1.0000 Uiso R . . . . .
H152 H 0.2749 1.0235 0.0064 0.0672 1.0000 Uiso R . . . . .
H131 H 0.2628 0.7769 -0.0606 0.0439 1.0000 Uiso R . . . . .
C16 C 0.27255(16) 0.4682(7) -0.0939(2) 0.0536 1.0000 Uani . . . . . .
H161 H 0.2432 0.5193 -0.1309 0.0801 1.0000 Uiso R . . . . .
H163 H 0.2833 0.4499 -0.1173 0.0803 1.0000 Uiso R . . . . .
H162 H 0.2695 0.3590 -0.0807 0.0804 1.0000 Uiso R . . . . .
H111 H 0.3589 0.4188 0.0336 0.0418 1.0000 Uiso R . . . . .
C17 C 0.42045(12) 1.0267(5) 0.1797(2) 0.0319 1.0000 Uani . . . . . .
C18 C 0.44785(12) 1.0762(4) 0.2523(2) 0.0310 1.0000 Uani . . . . . .
H181 H 0.4681 1.1678 0.2765 0.0367 1.0000 Uiso R . . . . .
H171 H 0.4172 1.0750 0.1413 0.0382 1.0000 Uiso R . . . . .
H41 H 0.4824 1.0610 0.3898 0.0329 1.0000 Uiso R . . . . .
H42 H 0.4439 0.9445 0.3703 0.0331 1.0000 Uiso R . . . . .
C19 C 0.52988(12) 0.8062(5) 0.3953(2) 0.0326 1.0000 Uani . . . . . .
H191 H 0.5473 0.9108 0.4159 0.0489 1.0000 Uiso R . . . . .
H192 H 0.5497 0.7095 0.4208 0.0488 1.0000 Uiso R . . . . .
H193 H 0.5131 0.7998 0.3424 0.0490 1.0000 Uiso R . . . . .
C20 C 0.52295(12) 0.8022(5) 0.48812(19) 0.0334 1.0000 Uani . . . . . .
H202 H 0.5411 0.9040 0.5133 0.0497 1.0000 Uiso R . . . . .
H203 H 0.5426 0.7039 0.5125 0.0498 1.0000 Uiso R . . . . .
H201 H 0.5017 0.7952 0.4925 0.0500 1.0000 Uiso R . . . . .
C21 C 0.39531(12) 0.3908(5) 0.3058(2) 0.0309 1.0000 Uani . . . . . .
C22 C 0.38896(13) 0.5065(5) 0.3384(2) 0.0334 1.0000 Uani . . . . . .
C23 C 0.34401(14) 0.5503(6) 0.3098(2) 0.0421 1.0000 Uani . . . . . .
C24 C 0.32306(15) 0.7090(6) 0.2586(3) 0.0469 1.0000 Uani . . . . . .
C25 C 0.33207(12) 0.7192(5) 0.2098(2) 0.0355 1.0000 Uani . . . . . .
C26 C 0.33186(11) 0.5840(5) 0.17300(19) 0.0321 1.0000 Uani . . . . . .
C27 C 0.31822(12) 0.4015(5) 0.1710(2) 0.0369 1.0000 Uani . . . . . .
C28 C 0.35896(12) 0.2898(5) 0.2344(2) 0.0349 1.0000 Uani . . . . . .
H282 H 0.3715 0.2435 0.2162 0.0422 1.0000 Uiso R . . . . .
H281 H 0.3495 0.1956 0.2461 0.0423 1.0000 Uiso R . . . . .
H272 H 0.3042 0.3532 0.1229 0.0441 1.0000 Uiso R . . . . .
H271 H 0.2962 0.4011 0.1743 0.0442 1.0000 Uiso R . . . . .
H261 H 0.3253 0.6144 0.1279 0.0380 1.0000 Uiso R . . . . .
H251 H 0.3266 0.8326 0.1877 0.0432 1.0000 Uiso R . . . . .
H242 H 0.3354 0.8112 0.2902 0.0566 1.0000 Uiso R . . . . .
H241 H 0.2909 0.7061 0.2266 0.0558 1.0000 Uiso R . . . . .
H232 H 0.3480 0.5734 0.3527 0.0510 1.0000 Uiso R . . . . .
H231 H 0.3235 0.4534 0.2816 0.0510 1.0000 Uiso R . . . . .
H221 H 0.4148 0.5270 0.3922 0.0401 1.0000 Uiso R . . . . .
H211 H 0.4249 0.3380 0.3394 0.0371 1.0000 Uiso R . . . . .
F29 F 0.58445(8) 0.4489(3) 0.49542(13) 0.0428 1.0000 Uani . . . . . .
B30 B 0.55731(14) 0.3075(5) 0.4569(2) 0.0332 1.0000 Uani . . . . . .
F31 F 0.56806(10) 0.2222(3) 0.42314(16) 0.0545 1.0000 Uani . . . . . .
F32 F 0.56139(10) 0.1997(3) 0.50523(16) 0.0525 1.0000 Uani . . . . . .
F33 F 0.51205(9) 0.3611(3) 0.39951(18) 0.0699 1.0000 Uani . . . . . .
H21 H 0.4835(14) 0.564(4) 0.380(3) 0.047(2) 1.0000 Uiso D . . . . .

loop_
_atom_site_aniso_label
_atom_site_aniso_U_11
_atom_site_aniso_U_22
_atom_site_aniso_U_33
_atom_site_aniso_U_23
_atom_site_aniso_U_13
_atom_site_aniso_U_12
Rh1 0.02365(13) 0.02492(14) 0.02268(13) 0.00172(8) 0.01591(11) 0.00058(8)
O2 0.0257(12) 0.0237(12) 0.0306(12) 0.0011(9) 0.0152(11) 0.0008(9)
C3 0.0282(15) 0.0243(15) 0.0251(15) -0.0013(12) 0.0180(13) -0.0005(12)
C4 0.0272(15) 0.0277(16) 0.0212(14) -0.0021(12) 0.0151(13) 0.0007(12)
N5 0.0295(13) 0.0245(13) 0.0252(13) 0.0014(11) 0.0191(12) 0.0002(11)
C6 0.0267(14) 0.0187(14) 0.0283(15) 0.0067(11) 0.0208(13) -0.0009(11)
N7 0.0294(13) 0.0249(13) 0.0235(13) 0.0022(11) 0.0180(12) 0.0001(11)
C8 0.0325(16) 0.0304(17) 0.0224(14) 0.0013(12) 0.0193(14) -0.0001(13)
C9 0.0293(16) 0.0344(18) 0.0277(16) 0.0037(13) 0.0217(14) 0.0022(13)
C10 0.0337(17) 0.039(2) 0.0333(17) 0.0047(15) 0.0251(16) 0.0067(15)
C11 0.0411(19) 0.0340(18) 0.0358(18) -0.0028(15) 0.0294(17) 0.0001(15)
C12 0.0380(19) 0.038(2) 0.0294(17) -0.0057(15) 0.0210(16) -0.0048(16)
C13 0.0313(17) 0.042(2) 0.0254(16) 0.0033(15) 0.0161(15) 0.0027(15)
C14 0.0382(19) 0.0314(18) 0.0293(17) 0.0033(13) 0.0236(16) 0.0039(14)
C15 0.047(2) 0.037(2) 0.0359(19) 0.0054(16) 0.0233(18) 0.0114(18)
C16 0.048(2) 0.050(3) 0.038(2) -0.014(2) 0.022(2) -0.007(2)
C17 0.0398(18) 0.0281(17) 0.0324(17) 0.0033(14) 0.0269(16) -0.0028(14)
C18 0.0357(17) 0.0225(16) 0.0366(18) 0.0025(13) 0.0260(16) -0.0025(13)
C19 0.0343(17) 0.0309(18) 0.0376(18) 0.0044(15) 0.0270(16) 0.0038(14)
C20 0.0351(18) 0.0343(19) 0.0244(15) 0.0049(14) 0.0185(15) 0.0040(15)
C21 0.0318(16) 0.0239(15) 0.0359(18) 0.0060(14) 0.0233(15) -0.0026(13)
C22 0.0383(18) 0.0360(19) 0.0293(16) 0.0071(14) 0.0249(15) -0.0003(15)
C23 0.047(2) 0.049(2) 0.048(2) -0.0011(19) 0.040(2) -0.0012(19)
C24 0.046(2) 0.048(3) 0.066(3) 0.004(2) 0.046(2) 0.0090(19)
C25 0.0265(16) 0.0358(19) 0.0404(19) 0.0043(15) 0.0220(16) 0.0036(14)
C26 0.0233(15) 0.040(2) 0.0270(16) 0.0019(14) 0.0153(14) -0.0020(14)
C27 0.0331(18) 0.041(2) 0.0316(18) -0.0032(16) 0.0210(16) -0.0042(16)
C28 0.0365(18) 0.0263(17) 0.042(2) 0.0001(15) 0.0275(17) -0.0004(14)
F29 0.0445(13) 0.0350(12) 0.0430(13) -0.0056(10) 0.0285(11) -0.0084(10)
B30 0.035(2) 0.0268(19) 0.039(2) 0.0008(16) 0.0265(18) 0.0021(16)
F31 0.089(2) 0.0398(14) 0.0631(16) -0.0002(12) 0.0632(17) 0.0046(14)
F32 0.0753(18) 0.0435(14) 0.0683(17) 0.0031(13) 0.0610(16) -0.0048(13)
F33 0.0357(13) 0.0327(14) 0.081(2) -0.0083(13) 0.0191(14) 0.0063(11)

loop_
_atom_type_symbol
_atom_type_scat_dispersion_real
_atom_type_scat_dispersion_imag
_atom_type_scat_Cromer_Mann_a1
_atom_type_scat_Cromer_Mann_b1
_atom_type_scat_Cromer_Mann_a2
_atom_type_scat_Cromer_Mann_b2
_atom_type_scat_Cromer_Mann_a3
_atom_type_scat_Cromer_Mann_b3
_atom_type_scat_Cromer_Mann_a4
_atom_type_scat_Cromer_Mann_b4
_atom_type_scat_Cromer_Mann_c
_atom_type_scat_source
C 0.0033 0.0016 2.3100 20.8439 1.0200 10.2075 1.5886 0.5687 0.8650 51.6512 0.2156 'International Tables Vol C 4.2.6.8 and 6.1.1.4'
H 0.0000 0.0000 0.4930 10.5109 0.3229 26.1257 0.1402 3.1424 0.0408 57.7998 0.0030 'International Tables Vol C 4.2.6.8 and 6.1.1.4'
B 0.0013 0.0007 2.0545 23.2185 1.3326 1.0210 1.0979 60.3498 0.7068 0.1403 -0.1932 'International Tables Vol C 4.2.6.8 and 6.1.1.4'
N 0.0061 0.0033 12.2126 0.0057 3.1322 9.8933 2.0125 28.9975 1.1663 0.5826 -11.5290 'International Tables Vol C 4.2.6.8 and 6.1.1.4'
O 0.0106 0.0060 3.0485 13.2771 2.2868 5.7011 1.5463 0.3239 0.8670 32.9089 0.2508 'International Tables Vol C 4.2.6.8 and 6.1.1.4'
F 0.0171 0.0103 3.5392 10.2825 2.6412 4.2944 1.5170 0.2615 1.0243 26.1476 0.2776 'International Tables Vol C 4.2.6.8 and 6.1.1.4'
Rh -1.1178 0.9187 19.2957 0.7515 14.3501 8.2176 4.7343 25.8749 1.2892 98.6062 5.3280 'International Tables Vol C 4.2.6.8 and 6.1.1.4'

loop_
_geom_angle_atom_site_label_1
_geom_angle_site_symmetry_1
_geom_angle_atom_site_label_2
_geom_angle_site_symmetry_2
_geom_angle_atom_site_label_3
_geom_angle_site_symmetry_3
_geom_angle
_geom_angle_publ_flag
O2 . Rh1 . C6 . 84.64(12) yes
O2 . Rh1 . C21 . 90.60(12) yes
C6 . Rh1 . C21 . 164.24(13) yes
O2 . Rh1 . C22 . 90.98(13) yes
C6 . Rh1 . C22 . 158.47(14) yes
C21 . Rh1 . C22 . 36.16(14) yes
O2 . Rh1 . C25 . 154.09(13) yes
C6 . Rh1 . C25 . 92.52(14) yes
C21 . Rh1 . C25 . 98.18(15) yes
C22 . Rh1 . C25 . 82.26(15) yes
O2 . Rh1 . C26 . 166.96(12) yes
C6 . Rh1 . C26 . 99.43(14) yes
C21 . Rh1 . C26 . 82.16(14) yes
C22 . Rh1 . C26 . 89.54(14) yes
C25 . Rh1 . C26 . 38.70(15) yes
Rh1 . O2 . C3 . 127.06(19) yes
Rh1 . O2 . H21 . 116(3) no
C3 . O2 . H21 . 114(3) no
O2 . C3 . C4 . 105.1(3) yes
O2 . C3 . C19 . 109.7(3) yes
C4 . C3 . C19 . 112.4(3) yes
O2 . C3 . C20 . 107.5(3) yes
C4 . C3 . C20 . 109.6(3) yes
C19 . C3 . C20 . 112.1(3) yes
C3 . C4 . N5 . 112.0(3) yes
C3 . C4 . H41 . 108.9 no
N5 . C4 . H41 . 108.5 no
C3 . C4 . H42 . 109.5 no
N5 . C4 . H42 . 108.0 no
H41 . C4 . H42 . 109.8 no
C4 . N5 . C6 . 122.1(3) yes
C4 . N5 . C18 . 126.1(3) yes
C6 . N5 . C18 . 111.4(3) yes
N5 . C6 . Rh1 . 119.3(2) yes
N5 . C6 . N7 . 104.9(3) yes
Rh1 . C6 . N7 . 135.3(2) yes
C6 . N7 . C8 . 124.1(3) yes
C6 . N7 . C17 . 110.6(3) yes
C8 . N7 . C17 . 125.1(3) yes
N7 . C8 . C9 . 117.4(3) yes
N7 . C8 . C14 . 119.2(3) yes
C9 . C8 . C14 . 123.4(3) yes
C8 . C9 . C10 . 122.6(3) yes
C8 . C9 . C11 . 116.9(3) yes
C10 . C9 . C11 . 120.3(3) yes
C9 . C10 . H102 . 110.3 no
C9 . C10 . H101 . 110.9 no
H102 . C10 . H101 . 108.6 no
C9 . C10 . H103 . 109.1 no
H102 . C10 . H103 . 109.0 no
H101 . C10 . H103 . 108.9 no
C9 . C11 . C12 . 122.0(4) yes
C9 . C11 . H111 . 118.6 no
C12 . C11 . H111 . 119.4 no
C11 . C12 . C13 . 118.6(3) yes
C11 . C12 . C16 . 120.8(4) yes
C13 . C12 . C16 . 120.6(4) yes
C12 . C13 . C14 . 121.5(3) yes
C12 . C13 . H131 . 119.9 no
C14 . C13 . H131 . 118.5 no
C8 . C14 . C13 . 117.6(3) yes
C8 . C14 . C15 . 122.3(3) yes
C13 . C14 . C15 . 120.1(4) yes
C14 . C15 . H151 . 110.0 no
C14 . C15 . H153 . 110.3 no
H151 . C15 . H153 . 107.9 no
C14 . C15 . H152 . 111.1 no
H151 . C15 . H152 . 108.5 no
H153 . C15 . H152 . 109.0 no
C12 . C16 . H161 . 112.3 no
C12 . C16 . H163 . 109.7 no
H161 . C16 . H163 . 107.9 no
C12 . C16 . H162 . 110.8 no
H161 . C16 . H162 . 108.1 no
H163 . C16 . H162 . 107.8 no
N7 . C17 . C18 . 106.9(3) yes
N7 . C17 . H171 . 124.6 no
C18 . C17 . H171 . 128.6 no
N5 . C18 . C17 . 106.2(3) yes
N5 . C18 . H181 . 125.8 no
C17 . C18 . H181 . 128.0 no
C3 . C19 . H191 . 109.9 no
C3 . C19 . H192 . 109.8 no
H191 . C19 . H192 . 109.5 no
C3 . C19 . H193 . 109.8 no
H191 . C19 . H193 . 108.9 no
H192 . C19 . H193 . 109.0 no
C3 . C20 . H202 . 110.2 no
C3 . C20 . H203 . 109.5 no
H202 . C20 . H203 . 108.2 no
C3 . C20 . H201 . 109.9 no
H202 . C20 . H201 . 109.9 no
H203 . C20 . H201 . 109.2 no
Rh1 . C21 . C22 . 72.7(2) yes
Rh1 . C21 . C28 . 108.1(2) yes
C22 . C21 . C28 . 126.1(3) yes
Rh1 . C21 . H211 . 109.5 no
C22 . C21 . H211 . 115.5 no
C28 . C21 . H211 . 114.4 no
Rh1 . C22 . C21 . 71.1(2) yes
Rh1 . C22 . C23 . 110.4(2) yes
C21 . C22 . C23 . 124.6(4) yes
Rh1 . C22 . H221 . 109.5 no
C21 . C22 . H221 . 115.8 no
C23 . C22 . H221 . 115.0 no
C22 . C23 . C24 . 111.8(3) yes
C22 . C23 . H232 . 108.9 no
C24 . C23 . H232 . 108.6 no
C22 . C23 . H231 . 109.9 no
C24 . C23 . H231 . 109.0 no
H232 . C23 . H231 . 108.6 no
C23 . C24 . C25 . 113.1(3) yes
C23 . C24 . H242 . 108.7 no
C25 . C24 . H242 . 108.4 no
C23 . C24 . H241 . 108.5 no
C25 . C24 . H241 . 109.1 no
H242 . C24 . H241 . 109.0 no
C24 . C25 . Rh1 . 109.0(3) yes
C24 . C25 . C26 . 126.8(4) yes
Rh1 . C25 . C26 . 71.2(2) yes
C24 . C25 . H251 . 114.1 no
Rh1 . C25 . H251 . 109.8 no
C26 . C25 . H251 . 115.2 no
C25 . C26 . Rh1 . 70.1(2) yes
C25 . C26 . C27 . 124.2(3) yes
Rh1 . C26 . C27 . 113.6(2) yes
C25 . C26 . H261 . 115.8 no
Rh1 . C26 . H261 . 112.2 no
C27 . C26 . H261 . 113.1 no
C26 . C27 . C28 . 112.1(3) yes
C26 . C27 . H272 . 107.1 no
C28 . C27 . H272 . 108.7 no
C26 . C27 . H271 . 110.6 no
C28 . C27 . H271 . 109.9 no
H272 . C27 . H271 . 108.2 no
C27 . C28 . C21 . 112.6(3) yes
C27 . C28 . H282 . 107.6 no
C21 . C28 . H282 . 108.3 no
C27 . C28 . H281 . 110.1 no
C21 . C28 . H281 . 109.3 no
H282 . C28 . H281 . 108.9 no
F29 . B30 . F31 . 110.6(3) yes
F29 . B30 . F32 . 110.2(3) yes
F31 . B30 . F32 . 110.0(3) yes
F29 . B30 . F33 . 109.3(3) yes
F31 . B30 . F33 . 107.9(4) yes
F32 . B30 . F33 . 108.7(3) yes

loop_
_geom_bond_atom_site_label_1
_geom_bond_site_symmetry_1
_geom_bond_atom_site_label_2
_geom_bond_site_symmetry_2
_geom_bond_distance
_geom_bond_publ_flag
Rh1 . O2 . 2.152(3) yes
Rh1 . C6 . 2.029(3) yes
Rh1 . C21 . 2.178(3) yes
Rh1 . C22 . 2.198(3) yes
Rh1 . C25 . 2.095(4) yes
Rh1 . C26 . 2.109(4) yes
O2 . C3 . 1.460(4) yes
O2 . H21 . 0.821(19) no
C3 . C4 . 1.526(5) yes
C3 . C19 . 1.511(5) yes
C3 . C20 . 1.523(4) yes
C4 . N5 . 1.471(4) yes
C4 . H41 . 0.967 no
C4 . H42 . 0.986 no
N5 . C6 . 1.355(4) yes
N5 . C18 . 1.383(4) yes
C6 . N7 . 1.347(4) yes
N7 . C8 . 1.452(4) yes
N7 . C17 . 1.396(4) yes
C8 . C9 . 1.386(5) yes
C8 . C14 . 1.399(5) yes
C9 . C10 . 1.518(5) yes
C9 . C11 . 1.400(5) yes
C10 . H102 . 0.966 no
C10 . H101 . 0.964 no
C10 . H103 . 0.970 no
C11 . C12 . 1.402(5) yes
C11 . H111 . 0.939 no
C12 . C13 . 1.390(6) yes
C12 . C16 . 1.513(5) yes
C13 . C14 . 1.395(5) yes
C13 . H131 . 0.939 no
C14 . C15 . 1.497(5) yes
C15 . H151 . 0.958 no
C15 . H153 . 0.953 no
C15 . H152 . 0.959 no
C16 . H161 . 0.964 no
C16 . H163 . 0.964 no
C16 . H162 . 0.954 no
C17 . C18 . 1.350(5) yes
C17 . H171 . 0.942 no
C18 . H181 . 0.937 no
C19 . H191 . 0.968 no
C19 . H192 . 0.961 no
C19 . H193 . 0.964 no
C20 . H202 . 0.967 no
C20 . H203 . 0.967 no
C20 . H201 . 0.966 no
C21 . C22 . 1.358(5) yes
C21 . C28 . 1.517(5) yes
C21 . H211 . 0.974 no
C22 . C23 . 1.510(5) yes
C22 . H221 . 0.978 no
C23 . C24 . 1.537(6) yes
C23 . H232 . 0.974 no
C23 . H231 . 0.979 no
C24 . C25 . 1.501(5) yes
C24 . H242 . 0.976 no
C24 . H241 . 0.971 no
C25 . C26 . 1.393(5) yes
C25 . H251 . 0.981 no
C26 . C27 . 1.524(5) yes
C26 . H261 . 0.979 no
C27 . C28 . 1.545(5) yes
C27 . H272 . 0.967 no
C27 . H271 . 0.979 no
C28 . H282 . 0.972 no
C28 . H281 . 0.972 no
F29 . B30 . 1.380(5) yes
B30 . F31 . 1.369(5) yes
B30 . F32 . 1.377(5) yes
B30 . F33 . 1.417(5) yes

loop_
_geom_hbond_atom_site_label_D
_geom_hbond_site_symmetry_D
_geom_hbond_atom_site_label_H
_geom_hbond_site_symmetry_H
_geom_hbond_atom_site_label_A
_geom_hbond_site_symmetry_A
_geom_hbond_angle_DHA
_geom_hbond_distance_DH
_geom_hbond_distance_HA
_geom_hbond_distance_DA
_geom_hbond_publ_flag
C26 . H261 . C8 . 135 0.98 2.56 3.328(7) yes

loop_
_platon_squeeze_void_nr
_platon_squeeze_void_average_x
_platon_squeeze_void_average_y
_platon_squeeze_void_average_z
_platon_squeeze_void_volume
_platon_squeeze_void_count_electrons
_platon_squeeze_void_content
1 0.250 -0.064 0.250 269 82 ' '
2 0.250 0.002 0.750 269 82 ' '
3 0.750 -0.022 0.250 269 82 ' '
4 0.750 -0.045 0.750 269 82 ' '
